data_4508098
loop_
_publ_author_name
'Bhattacharya, Suman'
'Saha, Binoy K.'

_publ_section_title
;
 Interaction Dependence and Similarity in Thermal Expansion of a Dimorphic
 1D Hydrogen-Bonded Organic Complex
;
_journal_issue 8
_journal_name_full 'Crystal Growth &amp; Design'
_journal_page_first 3299
_journal_paper_doi 10.1021/cg4009174
_journal_volume 13
_journal_year 2013
_chemical_formula_moiety 'C8 H8 O8, 2(C12 H10 N2)'
_chemical_formula_sum 'C32 H28 N4 O8'
_chemical_formula_weight 596.58
_chemical_name_common CBTA.BPE-Form-II
_chemical_name_systematic
;
cyclobutane-1,2,3,4-tetracarboxylic acid,
(E)-1,2-di(pyridin-4-yl)ethene complex polymorph II
;
_space_group_crystal_system triclinic
_space_group_IT_number 2
_space_group_name_Hall '-P 1'
_space_group_name_H-M_alt 'P -1'
_symmetry_space_group_name_Hall '-P 1'
_symmetry_space_group_name_H-M 'P -1'
_atom_sites_solution_hydrogens geom
_atom_sites_solution_primary direct
_atom_sites_solution_secondary difmap
_audit_creation_date 2013-04-18
_audit_creation_method
;
  Olex2 1.2
  (compiled Apr  9 2013 14:06:00, GUI svn.r4458)
;
_cell_angle_alpha 73.991(4)
_cell_angle_beta 89.730(4)
_cell_angle_gamma 71.657(4)
_cell_formula_units_Z 2
_cell_length_a 7.3787(4)
_cell_length_b 11.3067(5)
_cell_length_c 18.0459(8)
_cell_measurement_reflns_used 3999
_cell_measurement_temperature 156(2)
_cell_measurement_theta_max 29.2715
_cell_measurement_theta_min 3.7737
_cell_volume 1368.06(12)
_computing_cell_refinement
;
CrysAlisPro, Agilent Technologies,
Version 1.171.36.21 (release 14-08-2012 CrysAlis171 .NET)
(compiled Sep 14 2012,17:21:16)
;
_computing_data_collection
;
CrysAlisPro, Agilent Technologies,
Version 1.171.36.21 (release 14-08-2012 CrysAlis171 .NET)
(compiled Sep 14 2012,17:21:16)
;
_computing_data_reduction
;
CrysAlisPro, Agilent Technologies,
Version 1.171.36.21 (release 14-08-2012 CrysAlis171 .NET)
(compiled Sep 14 2012,17:21:16)
;
_computing_molecular_graphics
;
O. V. Dolomanov, L. J. Bourhis, R. J. Gildea, J. A. K. Howard and H. Puschmann,
OLEX2: a complete structure solution, refinement and analysis program.
J. Appl. Cryst. (2009). 42, 339-341.
;
_computing_publication_material
;
O. V. Dolomanov, L. J. Bourhis, R. J. Gildea, J. A. K. Howard and H. Puschmann,
OLEX2: a complete structure solution, refinement and analysis program.
J. Appl. Cryst. (2009). 42, 339-341.
;
_computing_structure_refinement
;
SHELXL, G.M. Sheldrick, Acta Cryst.
(2008). A64, 112-122
;
_computing_structure_solution
;
SHELXS, G.M. Sheldrick, Acta Cryst.
(2008). A64, 112-122
;
_diffrn_ambient_temperature 156(2)
_diffrn_detector_area_resol_mean 15.9821
_diffrn_measured_fraction_theta_full 0.9885
_diffrn_measured_fraction_theta_max 0.9116
_diffrn_measurement_details
;
  1 omega  -36.00   51.00   1.0000    5.0000
omega____ theta____ kappa____ phi______ frames
    -      -17.4178   57.0000  -90.0000 87

  2 omega  -24.00   24.00   1.0000    5.0000
omega____ theta____ kappa____ phi______ frames
    -      -17.4178  -99.0000  -90.0000 48

  3 omega  -85.00   18.00   1.0000    5.0000
omega____ theta____ kappa____ phi______ frames
    -      -17.4178  -19.0000   90.0000 103

  4 omega  -85.00   13.00   1.0000    5.0000
omega____ theta____ kappa____ phi______ frames
    -      -17.4178  -77.0000   30.0000 98

  5 omega   71.00   96.00   1.0000    5.0000
omega____ theta____ kappa____ phi______ frames
    -       19.1366 -178.0000  -90.0000 25

  6 omega   38.00   64.00   1.0000    5.0000
omega____ theta____ kappa____ phi______ frames
    -       19.1366 -178.0000  -90.0000 26

  7 omega  -86.00  -59.00   1.0000    5.0000
omega____ theta____ kappa____ phi______ frames
    -      -17.4178  -57.0000  -60.0000 27

  8 omega  -38.00   51.00   1.0000    5.0000
omega____ theta____ kappa____ phi______ frames
    -      -17.4178   57.0000   90.0000 89
;
_diffrn_measurement_device_type 'Xcalibur, Eos'
_diffrn_measurement_method '\w scans'
_diffrn_orient_matrix_UB_11 0.0228770000
_diffrn_orient_matrix_UB_12 -0.0555016000
_diffrn_orient_matrix_UB_13 0.0328702000
_diffrn_orient_matrix_UB_21 -0.0232859000
_diffrn_orient_matrix_UB_22 0.0410500000
_diffrn_orient_matrix_UB_23 0.0245197000
_diffrn_orient_matrix_UB_31 -0.0963053000
_diffrn_orient_matrix_UB_32 0.0006560000
_diffrn_orient_matrix_UB_33 -0.0020202000
_diffrn_radiation_monochromator graphite
_diffrn_radiation_type 'Mo K\a'
_diffrn_radiation_wavelength 0.7107
_diffrn_reflns_av_R_equivalents 0.0278
_diffrn_reflns_av_unetI/netI 0.0446
_diffrn_reflns_limit_h_max 9
_diffrn_reflns_limit_h_min -9
_diffrn_reflns_limit_k_max 14
_diffrn_reflns_limit_k_min -15
_diffrn_reflns_limit_l_max 24
_diffrn_reflns_limit_l_min -24
_diffrn_reflns_number 13441
_diffrn_reflns_theta_full 25.00
_diffrn_reflns_theta_max 29.15
_diffrn_reflns_theta_min 3.80
_diffrn_source 'Enhance (Mo) X-ray Source'
_exptl_absorpt_coefficient_mu 0.106
_exptl_absorpt_correction_T_max 1.00000
_exptl_absorpt_correction_T_min 0.95095
_exptl_absorpt_correction_type multi-scan
_exptl_absorpt_process_details
;
CrysAlisPro, Agilent Technologies,
Version 1.171.36.21 (release 14-08-2012 CrysAlis171 .NET)
(compiled Sep 14 2012,17:21:16)
Empirical absorption correction using spherical harmonics,
 implemented in SCALE3 ABSPACK scaling algorithm.
;
_exptl_crystal_colour colourless
_exptl_crystal_colour_primary colourless
_exptl_crystal_density_diffrn 1.448
_exptl_crystal_density_method 'not measured'
_exptl_crystal_description block
_exptl_crystal_F_000 624
_exptl_crystal_size_max 0.46
_exptl_crystal_size_mid 0.42
_exptl_crystal_size_min 0.18
_refine_diff_density_max 0.994
_refine_diff_density_min -0.807
_refine_diff_density_rms 0.066
_refine_ls_extinction_method none
_refine_ls_goodness_of_fit_ref 1.039
_refine_ls_hydrogen_treatment mixed
_refine_ls_matrix_type full
_refine_ls_number_parameters 432
_refine_ls_number_reflns 6256
_refine_ls_number_restraints 4
_refine_ls_restrained_S_all 1.039
_refine_ls_R_factor_all 0.0979
_refine_ls_R_factor_gt 0.0756
_refine_ls_shift/su_max 0.000
_refine_ls_shift/su_mean 0.000
_refine_ls_structure_factor_coef Fsqd
_refine_ls_weighting_details 'calc w=1/[\s^2^(Fo^2^)+(0.0892P)^2^+1.5770P] where P=(Fo^2^+2Fc^2^)/3'
_refine_ls_weighting_scheme calc
_refine_ls_wR_factor_gt 0.1923
_refine_ls_wR_factor_ref 0.2144
_reflns_number_gt 4686
_reflns_number_total 6256
_reflns_threshold_expression >2sigma(I)
_cod_data_source_file cg4009174_si_002.cif
_cod_data_source_block P1-156
_cod_original_cell_volume 1368.06(11)
_cod_database_code 4508098

loop_
_space_group_symop_id
_space_group_symop_operation_xyz
1 'x, y, z'
2 '-x, -y, -z'

loop_
_atom_site_label
_atom_site_type_symbol
_atom_site_fract_x
_atom_site_fract_y
_atom_site_fract_z
_atom_site_U_iso_or_equiv
_atom_site_adp_type
_atom_site_occupancy
_atom_site_symmetry_multiplicity
_atom_site_calc_flag
_atom_site_refinement_flags
_atom_site_disorder_assembly
_atom_site_disorder_group
O2 O 0.7291(3) 0.68796(18) 0.07109(11) 0.0329(4) Uani 1 1 d . . .
O3 O 1.0159(3) 0.27483(17) 0.17026(10) 0.0314(4) Uani 1 1 d D . .
N1 N 0.5106(3) 0.5604(2) 0.22498(12) 0.0266(4) Uani 1 1 d . . .
O4 O 1.1196(3) 0.44495(18) 0.15805(10) 0.0328(4) Uani 1 1 d . . .
O1 O 0.6266(3) 0.51516(19) 0.09763(11) 0.0343(4) Uani 1 1 d D . .
N2 N 0.0375(3) 0.7096(2) 0.68653(12) 0.0286(5) Uani 1 1 d . . .
C16 C 0.1595(3) 0.6427(2) 0.55151(13) 0.0234(5) Uani 1 1 d . . .
C2 C 0.8457(3) 0.5238(2) 0.00468(13) 0.0235(5) Uani 1 1 d . . .
H2 H 0.7640 0.5011 -0.0295 0.028 Uiso 1 1 calc R . .
C10 C 0.3805(3) 0.5077(2) 0.34679(14) 0.0264(5) Uani 1 1 d . . .
H10 H 0.3355 0.4483 0.3840 0.032 Uiso 1 1 calc R . .
C11 C 0.3836(3) 0.6236(2) 0.35973(13) 0.0227(5) Uani 1 1 d . . .
C3 C 1.0291(3) 0.4028(2) 0.04324(13) 0.0226(5) Uani 1 1 d . . .
H3A H 1.0324 0.3234 0.0282 0.027 Uiso 1 1 calc R . .
C9 C 0.4441(4) 0.4811(2) 0.27893(14) 0.0289(5) Uani 1 1 d . . .
H9 H 0.4402 0.4027 0.2704 0.035 Uiso 1 1 calc R . .
C1 C 0.7276(3) 0.5866(2) 0.06086(13) 0.0243(5) Uani 1 1 d . . .
C4 C 1.0623(3) 0.3760(2) 0.12991(13) 0.0243(5) Uani 1 1 d . . .
C14 C 0.3101(3) 0.6655(2) 0.42739(14) 0.0256(5) Uani 1 1 d . . .
H14 H 0.3196 0.7457 0.4309 0.031 Uiso 1 1 calc R . .
C12 C 0.4581(3) 0.7042(2) 0.30394(14) 0.0250(5) Uani 1 1 d . . .
H12 H 0.4664 0.7826 0.3110 0.030 Uiso 1 1 calc R . .
C15 C 0.2318(3) 0.6009(2) 0.48391(14) 0.0264(5) Uani 1 1 d . . .
H15 H 0.2217 0.5209 0.4803 0.032 Uiso 1 1 calc R . .
C13 C 0.5199(3) 0.6689(3) 0.23821(14) 0.0280(5) Uani 1 1 d . . .
H13 H 0.5710 0.7243 0.2009 0.034 Uiso 1 1 calc R . .
C19 C 0.0975(4) 0.7888(3) 0.63045(15) 0.0312(6) Uani 1 1 d . . .
H19 H 0.1007 0.8684 0.6375 0.037 Uiso 1 1 calc R . .
C18 C 0.0350(4) 0.5975(3) 0.67569(14) 0.0315(6) Uani 1 1 d . . .
H18 H -0.0092 0.5404 0.7149 0.038 Uiso 1 1 calc R . .
C17 C 0.0939(4) 0.5612(3) 0.60982(14) 0.0298(5) Uani 1 1 d . . .
H17 H 0.0895 0.4808 0.6046 0.036 Uiso 1 1 calc R . .
C20 C 0.1556(4) 0.7609(3) 0.56226(14) 0.0299(5) Uani 1 1 d . . .
H20 H 0.1926 0.8222 0.5230 0.036 Uiso 1 1 calc R . .
C32 C 0.3604(4) 0.7721(3) -0.07473(17) 0.0374(6) Uani 1 1 d . A .
H32 H 0.3233 0.7015 -0.0449 0.045 Uiso 1 1 calc R . .
C28 C 0.3365(3) 0.8801(3) -0.04847(15) 0.0300(5) Uani 1 1 d . . .
N4 N 0.4932(4) 0.8582(3) -0.18729(16) 0.0526(7) Uani 1 1 d . A .
N3 N -0.0594(3) 0.8700(3) 0.28267(14) 0.0414(6) Uani 1 1 d . A .
C22 C 0.0253(4) 0.7519(3) 0.18893(18) 0.0371(6) Uani 1 1 d . A .
H22 H 0.0294 0.6777 0.1731 0.045 Uiso 1 1 calc R . .
C23 C 0.0938(3) 0.8473(3) 0.14340(15) 0.0321(6) Uani 1 1 d . . .
C26A C 0.1797(4) 0.8220(3) 0.07235(18) 0.0302(10) Uani 0.854(10) 1 d P A 1
H26A H 0.1865 0.7425 0.0625 0.036 Uiso 0.854(10) 1 calc PR A 1
C21 C -0.0495(4) 0.7674(3) 0.25808(18) 0.0420(7) Uani 1 1 d . . .
H21 H -0.0953 0.7019 0.2890 0.050 Uiso 1 1 calc R A .
C24 C 0.0770(4) 0.9548(3) 0.16977(18) 0.0370(6) Uani 1 1 d . A .
H24 H 0.1175 1.0240 0.1400 0.044 Uiso 1 1 calc R . .
C25 C 0.0025(4) 0.9605(3) 0.23812(18) 0.0393(7) Uani 1 1 d . . .
H25 H -0.0055 1.0344 0.2549 0.047 Uiso 1 1 calc R A .
C29 C 0.3961(4) 0.9788(3) -0.0945(2) 0.0432(7) Uani 1 1 d . A .
H29 H 0.3837 1.0552 -0.0797 0.052 Uiso 1 1 calc R . .
C31 C 0.4367(5) 0.7670(3) -0.14287(18) 0.0470(8) Uani 1 1 d . . .
H31 H 0.4496 0.6919 -0.1591 0.056 Uiso 1 1 calc R A .
C27A C 0.2473(4) 0.9037(4) 0.0219(2) 0.0310(10) Uani 0.854(10) 1 d P A 1
H27A H 0.2377 0.9837 0.0317 0.037 Uiso 0.854(10) 1 calc PR A 1
C30 C 0.4763(4) 0.9628(4) -0.1644(2) 0.0586(11) Uani 1 1 d . . .
H30 H 0.5193 1.0294 -0.1958 0.070 Uiso 1 1 calc R A .
O6 O 0.7890(3) 0.9198(2) 0.41014(14) 0.0494(6) Uani 1 1 d D . .
C7 C 0.3877(4) 1.0232(2) 0.45423(14) 0.0285(5) Uani 1 1 d . . .
H7 H 0.2620 1.0115 0.4684 0.034 Uiso 1 1 calc R . .
C6 C 0.5568(4) 0.8978(2) 0.49787(15) 0.0317(6) Uani 1 1 d . . .
H6A H 0.5066 0.8305 0.5312 0.038 Uiso 1 1 calc R . .
O5 O 0.7295(3) 0.7322(2) 0.44185(16) 0.0589(7) Uani 1 1 d . . .
O8 O 0.4316(4) 1.1651(3) 0.33494(15) 0.0657(8) Uani 1 1 d D . .
C5 C 0.7029(4) 0.8396(3) 0.44776(17) 0.0422(7) Uani 1 1 d . . .
O7 O 0.3523(4) 0.9923(3) 0.33296(15) 0.0748(9) Uani 1 1 d . . .
C8 C 0.3903(4) 1.0627(4) 0.36779(17) 0.0571(11) Uani 1 1 d . . .
C26B C 0.185(2) 0.9054(19) 0.0702(9) 0.021(5) Uani 0.146(10) 1 d P A 2
H26B H 0.1896 0.9918 0.0575 0.025 Uiso 0.146(10) 1 calc PR A 2
C27B C 0.258(2) 0.827(2) 0.0260(9) 0.019(5) Uani 0.146(10) 1 d P A 2
H27B H 0.2596 0.7392 0.0415 0.023 Uiso 0.146(10) 1 calc PR A 2
H6 H 0.858(5) 0.895(4) 0.375(2) 0.079(14) Uiso 1 1 d D . .
H1 H 0.583(6) 0.535(5) 0.1393(18) 0.091(15) Uiso 1 1 d D . .
H3 H 1.013(5) 0.273(4) 0.2180(12) 0.062(11) Uiso 1 1 d D . .
H8 H 0.449(9) 1.177(6) 0.2872(15) 0.13(2) Uiso 1 1 d D . .

loop_
_atom_site_aniso_label
_atom_site_aniso_U_11
_atom_site_aniso_U_22
_atom_site_aniso_U_33
_atom_site_aniso_U_23
_atom_site_aniso_U_13
_atom_site_aniso_U_12
O2 0.0395(10) 0.0322(10) 0.0334(10) -0.0179(8) 0.0144(8) -0.0133(8)
O3 0.0495(11) 0.0296(9) 0.0191(8) -0.0066(7) 0.0107(8) -0.0189(8)
N1 0.0270(10) 0.0292(11) 0.0241(10) -0.0114(9) 0.0087(8) -0.0066(8)
O4 0.0466(11) 0.0383(10) 0.0224(8) -0.0135(8) 0.0091(8) -0.0221(9)
O1 0.0468(11) 0.0359(10) 0.0309(10) -0.0189(8) 0.0239(8) -0.0203(9)
N2 0.0310(11) 0.0322(11) 0.0221(10) -0.0102(9) 0.0065(8) -0.0074(9)
C16 0.0227(11) 0.0273(12) 0.0204(11) -0.0084(9) 0.0042(9) -0.0073(9)
C2 0.0283(12) 0.0266(12) 0.0187(10) -0.0105(9) 0.0076(9) -0.0098(9)
C10 0.0298(12) 0.0267(12) 0.0239(11) -0.0082(10) 0.0091(9) -0.0103(10)
C11 0.0209(10) 0.0259(11) 0.0201(10) -0.0073(9) 0.0039(8) -0.0055(9)
C3 0.0307(12) 0.0221(11) 0.0185(10) -0.0092(9) 0.0080(9) -0.0106(9)
C9 0.0338(13) 0.0276(12) 0.0284(12) -0.0126(10) 0.0105(10) -0.0105(10)
C1 0.0261(11) 0.0268(12) 0.0199(11) -0.0096(9) 0.0042(9) -0.0059(9)
C4 0.0271(11) 0.0254(11) 0.0201(11) -0.0090(9) 0.0069(9) -0.0065(9)
C14 0.0287(12) 0.0268(12) 0.0243(11) -0.0121(10) 0.0066(9) -0.0092(10)
C12 0.0266(11) 0.0267(12) 0.0240(11) -0.0095(10) 0.0052(9) -0.0100(9)
C15 0.0297(12) 0.0284(12) 0.0229(11) -0.0100(10) 0.0062(9) -0.0098(10)
C13 0.0269(12) 0.0324(13) 0.0246(12) -0.0084(10) 0.0095(10) -0.0095(10)
C19 0.0390(14) 0.0276(13) 0.0293(13) -0.0124(11) 0.0107(11) -0.0104(11)
C18 0.0392(14) 0.0379(14) 0.0224(12) -0.0106(11) 0.0120(10) -0.0178(12)
C17 0.0382(14) 0.0322(13) 0.0244(12) -0.0116(10) 0.0095(10) -0.0162(11)
C20 0.0363(13) 0.0310(13) 0.0256(12) -0.0097(10) 0.0122(10) -0.0143(11)
C32 0.0419(15) 0.0303(14) 0.0374(15) -0.0048(12) -0.0018(12) -0.0125(12)
C28 0.0230(11) 0.0391(14) 0.0280(13) -0.0100(11) -0.0006(10) -0.0100(10)
N4 0.0376(14) 0.066(2) 0.0389(14) -0.0074(14) 0.0047(11) -0.0036(13)
N3 0.0297(12) 0.0523(15) 0.0338(12) -0.0159(12) 0.0001(10) 0.0011(11)
C22 0.0323(13) 0.0254(13) 0.0531(17) -0.0160(12) -0.0091(12) -0.0047(10)
C23 0.0228(12) 0.0407(15) 0.0287(13) -0.0128(11) -0.0013(10) -0.0023(10)
C26A 0.0322(16) 0.0273(19) 0.0329(18) -0.0132(13) 0.0005(14) -0.0082(13)
C21 0.0295(14) 0.0396(16) 0.0461(17) 0.0048(13) -0.0011(12) -0.0116(12)
C24 0.0294(13) 0.0305(14) 0.0492(17) -0.0079(12) -0.0014(12) -0.0100(11)
C25 0.0351(14) 0.0369(15) 0.0485(17) -0.0245(14) -0.0016(12) -0.0045(12)
C29 0.0336(14) 0.0310(14) 0.063(2) -0.0082(14) -0.0142(14) -0.0120(12)
C31 0.0482(17) 0.0443(17) 0.0396(16) -0.0154(14) 0.0028(14) -0.0002(14)
C27A 0.0306(16) 0.029(2) 0.035(2) -0.0136(15) -0.0006(14) -0.0076(14)
C30 0.0304(15) 0.065(2) 0.056(2) 0.0308(18) -0.0079(14) -0.0241(15)
O6 0.0535(13) 0.0407(12) 0.0469(13) -0.0194(11) 0.0120(11) 0.0000(10)
C7 0.0288(12) 0.0300(13) 0.0269(12) -0.0105(10) 0.0067(10) -0.0082(10)
C6 0.0379(14) 0.0259(13) 0.0321(13) -0.0110(11) 0.0040(11) -0.0091(11)
O5 0.0441(12) 0.0561(15) 0.0823(18) -0.0445(14) 0.0031(12) -0.0033(11)
O8 0.0497(14) 0.0798(19) 0.0410(14) 0.0091(14) 0.0058(11) -0.0079(13)
C5 0.0386(15) 0.0456(17) 0.0326(14) -0.0161(13) -0.0029(12) 0.0038(13)
O7 0.0761(18) 0.087(2) 0.0459(14) -0.0424(15) -0.0147(13) 0.0152(15)
C8 0.0369(16) 0.077(2) 0.0199(13) -0.0042(15) 0.0020(12) 0.0244(16)
C26B 0.015(7) 0.034(12) 0.022(9) -0.023(7) 0.002(6) -0.007(6)
C27B 0.019(7) 0.016(10) 0.019(8) -0.003(6) 0.009(6) -0.002(6)

loop_
_atom_type_symbol
_atom_type_description
_atom_type_scat_dispersion_real
_atom_type_scat_dispersion_imag
_atom_type_scat_source
C C 0.0033 0.0016 'International Tables Vol C Tables 4.2.6.8 and 6.1.1.4'
H H 0.0000 0.0000 'International Tables Vol C Tables 4.2.6.8 and 6.1.1.4'
N N 0.0061 0.0033 'International Tables Vol C Tables 4.2.6.8 and 6.1.1.4'
O O 0.0106 0.0060 'International Tables Vol C Tables 4.2.6.8 and 6.1.1.4'

loop_
_geom_angle_atom_site_label_1
_geom_angle_atom_site_label_2
_geom_angle_atom_site_label_3
_geom_angle
_geom_angle_site_symmetry_1
_geom_angle_site_symmetry_3
C4 O3 H3 110(3) . .
C13 N1 C9 118.1(2) . .
C1 O1 H1 114(3) . .
C19 N2 C18 117.5(2) . .
C17 C16 C15 119.7(2) . .
C17 C16 C20 116.7(2) . .
C20 C16 C15 123.5(2) . .
C3 C2 H2 110.9 . .
C3 C2 H2 110.9 2_765 .
C3 C2 C3 91.15(17) 2_765 .
C1 C2 H2 110.9 . .
C1 C2 C3 114.95(19) . .
C1 C2 C3 116.59(19) . 2_765
C11 C10 H10 120.5 . .
C9 C10 H10 120.5 . .
C9 C10 C11 119.0(2) . .
C10 C11 C14 123.8(2) . .
C12 C11 C10 117.4(2) . .
C12 C11 C14 118.8(2) . .
C2 C3 C2 88.85(17) 2_765 .
C2 C3 H3A 112.6 2_765 .
C2 C3 H3A 112.6 . .
C4 C3 C2 114.44(19) . 2_765
C4 C3 C2 113.66(18) . .
C4 C3 H3A 112.6 . .
N1 C9 C10 123.1(2) . .
N1 C9 H9 118.4 . .
C10 C9 H9 118.4 . .
O2 C1 O1 125.0(2) . .
O2 C1 C2 124.3(2) . .
O1 C1 C2 110.63(19) . .
O3 C4 C3 113.3(2) . .
O4 C4 O3 124.5(2) . .
O4 C4 C3 122.2(2) . .
C11 C14 H14 117.2 . .
C15 C14 C11 125.5(2) . .
C15 C14 H14 117.2 . .
C11 C12 H12 120.3 . .
C13 C12 C11 119.4(2) . .
C13 C12 H12 120.3 . .
C16 C15 H15 117.3 . .
C14 C15 C16 125.4(2) . .
C14 C15 H15 117.3 . .
N1 C13 C12 122.9(2) . .
N1 C13 H13 118.6 . .
C12 C13 H13 118.6 . .
N2 C19 H19 118.4 . .
N2 C19 C20 123.2(2) . .
C20 C19 H19 118.4 . .
N2 C18 H18 118.5 . .
N2 C18 C17 123.0(2) . .
C17 C18 H18 118.5 . .
C16 C17 H17 120.1 . .
C18 C17 C16 119.8(2) . .
C18 C17 H17 120.1 . .
C16 C20 H20 120.1 . .
C19 C20 C16 119.8(2) . .
C19 C20 H20 120.1 . .
C28 C32 H32 119.8 . .
C31 C32 H32 119.8 . .
C31 C32 C28 120.4(3) . .
C32 C28 C27A 127.0(3) . .
C32 C28 C27B 95.2(9) . .
C29 C28 C32 116.7(3) . .
C29 C28 C27A 116.2(3) . .
C29 C28 C27B 148.0(9) . .
C27A C28 C27B 32.2(7) . .
C31 N4 C30 117.9(3) . .
C25 N3 C21 117.4(2) . .
C23 C22 H22 120.6 . .
C23 C22 C21 118.9(2) . .
C21 C22 H22 120.6 . .
C22 C23 C26A 116.1(3) . .
C22 C23 C24 116.8(2) . .
C22 C23 C26B 152.2(7) . .
C24 C23 C26A 127.0(3) . .
C24 C23 C26B 90.9(7) . .
C23 C26A H26A 118.0 . .
C27A C26A C23 123.9(4) . .
C27A C26A H26A 118.0 . .
N3 C21 C22 122.9(3) . .
N3 C21 H21 118.5 . .
C22 C21 H21 118.5 . .
C23 C24 H24 120.1 . .
C25 C24 C23 119.8(3) . .
C25 C24 H24 120.1 . .
N3 C25 C24 124.2(3) . .
N3 C25 H25 117.9 . .
C24 C25 H25 117.9 . .
C28 C29 H29 120.8 . .
C28 C29 C30 118.3(3) . .
C30 C29 H29 120.8 . .
C32 C31 H31 117.9 . .
N4 C31 C32 124.2(3) . .
N4 C31 H31 117.9 . .
C28 C27A H27A 117.4 . .
C26A C27A C28 125.1(4) . .
C26A C27A H27A 117.4 . .
N4 C30 C29 122.4(3) . .
N4 C30 H30 118.8 . .
C29 C30 H30 118.8 . .
C5 O6 H6 115(3) . .
C6 C7 H7 110.0 . .
C6 C7 H7 110.0 2_676 .
C6 C7 C6 91.06(19) 2_676 .
C8 C7 H7 110.0 . .
C8 C7 C6 114.4(2) . .
C8 C7 C6 120.1(3) . 2_676
C7 C6 C7 88.94(19) 2_676 .
C7 C6 H6A 110.8 2_676 .
C7 C6 H6A 110.8 . .
C5 C6 C7 117.8(2) . 2_676
C5 C6 C7 115.9(2) . .
C5 C6 H6A 110.8 . .
C8 O8 H8 116(4) . .
O6 C5 C6 112.9(3) . .
O5 C5 O6 124.6(3) . .
O5 C5 C6 122.5(3) . .
O8 C8 C7 118.9(4) . .
O7 C8 C7 117.0(4) . .
O7 C8 O8 124.1(3) . .
C23 C26B H26B 121.8 . .
C27B C26B C23 116.3(17) . .
C27B C26B H26B 121.8 . .
C28 C27B H27B 120.5 . .
C26B C27B C28 119.0(18) . .
C26B C27B H27B 120.5 . .

loop_
_geom_bond_atom_site_label_1
_geom_bond_atom_site_label_2
_geom_bond_distance
_geom_bond_site_symmetry_2
O2 C1 1.213(3) .
O3 C4 1.320(3) .
O3 H3 0.857(18) .
N1 C9 1.336(3) .
N1 C13 1.335(3) .
O4 C4 1.213(3) .
O1 C1 1.314(3) .
O1 H1 0.872(19) .
N2 C19 1.330(3) .
N2 C18 1.340(3) .
C16 C15 1.466(3) .
C16 C17 1.390(3) .
C16 C20 1.394(3) .
C2 H2 1.0000 .
C2 C3 1.583(3) .
C2 C3 1.539(3) 2_765
C2 C1 1.514(3) .
C10 H10 0.9500 .
C10 C11 1.400(3) .
C10 C9 1.386(3) .
C11 C14 1.470(3) .
C11 C12 1.397(3) .
C3 C2 1.539(3) 2_765
C3 H3A 1.0000 .
C3 C4 1.515(3) .
C9 H9 0.9500 .
C14 H14 0.9500 .
C14 C15 1.325(3) .
C12 H12 0.9500 .
C12 C13 1.384(3) .
C15 H15 0.9500 .
C13 H13 0.9500 .
C19 H19 0.9500 .
C19 C20 1.386(3) .
C18 H18 0.9500 .
C18 C17 1.387(3) .
C17 H17 0.9500 .
C20 H20 0.9500 .
C32 H32 0.9500 .
C32 C28 1.389(4) .
C32 C31 1.358(4) .
C28 C29 1.386(4) .
C28 C27A 1.478(4) .
C28 C27B 1.507(16) .
N4 C31 1.300(4) .
N4 C30 1.327(5) .
N3 C21 1.334(4) .
N3 C25 1.318(4) .
C22 H22 0.9500 .
C22 C23 1.394(4) .
C22 C21 1.395(4) .
C23 C26A 1.486(4) .
C23 C24 1.394(4) .
C23 C26B 1.558(18) .
C26A H26A 0.9500 .
C26A C27A 1.324(6) .
C21 H21 0.9500 .
C24 H24 0.9500 .
C24 C25 1.357(4) .
C25 H25 0.9500 .
C29 H29 0.9500 .
C29 C30 1.423(5) .
C31 H31 0.9500 .
C27A H27A 0.9500 .
C30 H30 0.9500 .
O6 C5 1.306(4) .
O6 H6 0.858(19) .
C7 H7 1.0000 .
C7 C6 1.540(3) 2_676
C7 C6 1.571(4) .
C7 C8 1.501(4) .
C6 C7 1.540(3) 2_676
C6 H6A 1.0000 .
C6 C5 1.511(4) .
O5 C5 1.202(4) .
O8 C8 1.275(5) .
O8 H8 0.85(2) .
O7 C8 1.236(5) .
C26B H26B 0.9500 .
C26B C27B 1.34(3) .
C27B H27B 0.9500 .

loop_
_geom_torsion_atom_site_label_1
_geom_torsion_atom_site_label_2
_geom_torsion_atom_site_label_3
_geom_torsion_atom_site_label_4
_geom_torsion
_geom_torsion_site_symmetry_1
_geom_torsion_site_symmetry_4
N2 C19 C20 C16 -2.5(4) . .
N2 C18 C17 C16 0.1(4) . .
C2 C3 C4 O3 104.7(2) . .
C2 C3 C4 O3 -155.2(2) 2_765 .
C2 C3 C4 O4 27.3(3) 2_765 .
C2 C3 C4 O4 -72.8(3) . .
C10 C11 C14 C15 -0.4(4) . .
C10 C11 C12 C13 1.8(3) . .
C11 C10 C9 N1 0.7(4) . .
C11 C14 C15 C16 179.7(2) . .
C11 C12 C13 N1 0.4(4) . .
C3 C2 C3 C2 0.0 2_765 2_765
C3 C2 C3 C4 116.3(2) 2_765 .
C3 C2 C1 O2 103.4(3) . .
C3 C2 C1 O2 -1.5(3) 2_765 .
C3 C2 C1 O1 -75.5(3) . .
C3 C2 C1 O1 179.6(2) 2_765 .
C9 N1 C13 C12 -2.1(4) . .
C9 C10 C11 C14 176.5(2) . .
C9 C10 C11 C12 -2.3(4) . .
C1 C2 C3 C2 -120.2(2) . 2_765
C1 C2 C3 C4 -3.9(3) . .
C14 C11 C12 C13 -177.1(2) . .
C12 C11 C14 C15 178.5(2) . .
C15 C16 C17 C18 176.6(2) . .
C15 C16 C20 C19 -175.4(2) . .
C13 N1 C9 C10 1.5(4) . .
C19 N2 C18 C17 0.9(4) . .
C18 N2 C19 C20 0.3(4) . .
C17 C16 C15 C14 -175.1(3) . .
C17 C16 C20 C19 3.2(4) . .
C20 C16 C15 C14 3.5(4) . .
C20 C16 C17 C18 -2.1(4) . .
C32 C28 C29 C30 0.0(4) . .
C32 C28 C27A C26A 1.7(5) . .
C32 C28 C27B C26B -171.1(13) . .
C28 C32 C31 N4 0.6(5) . .
C28 C29 C30 N4 1.0(4) . .
C22 C23 C26A C27A 178.3(3) . .
C22 C23 C24 C25 2.1(4) . .
C22 C23 C26B C27B -11(2) . .
C23 C22 C21 N3 0.4(4) . .
C23 C26A C27A C28 178.9(3) . .
C23 C24 C25 N3 -0.9(4) . .
C23 C26B C27B C28 175.9(9) . .
C26A C23 C24 C25 -176.9(3) . .
C21 N3 C25 C24 -0.7(4) . .
C21 C22 C23 C26A 177.3(2) . .
C21 C22 C23 C24 -1.9(4) . .
C21 C22 C23 C26B -179.4(12) . .
C24 C23 C26A C27A -2.6(5) . .
C24 C23 C26B C27B 171.1(12) . .
C25 N3 C21 C22 1.0(4) . .
C29 C28 C27A C26A 179.2(3) . .
C29 C28 C27B C26B 13(2) . .
C31 C32 C28 C29 -0.8(4) . .
C31 C32 C28 C27A 176.6(3) . .
C31 C32 C28 C27B -178.2(6) . .
C31 N4 C30 C29 -1.2(5) . .
C27A C28 C29 C30 -177.7(3) . .
C27A C28 C27B C26B 1.1(7) . .
C30 N4 C31 C32 0.4(5) . .
C7 C6 C5 O6 60.3(3) . .
C7 C6 C5 O6 -43.2(3) 2_676 .
C7 C6 C5 O5 139.4(3) 2_676 .
C7 C6 C5 O5 -117.2(3) . .
C6 C7 C6 C7 0.0 2_676 2_676
C6 C7 C6 C5 -120.7(3) 2_676 .
C6 C7 C8 O8 -2.7(4) 2_676 .
C6 C7 C8 O8 -109.4(3) . .
C6 C7 C8 O7 70.4(3) . .
C6 C7 C8 O7 177.0(3) 2_676 .
C8 C7 C6 C7 124.0(3) . 2_676
C8 C7 C6 C5 3.3(4) . .
C26B C23 C24 C25 -179.0(6) . .
C27B C28 C29 C30 175.2(11) . .
